data_7220967
loop_
_publ_author_name
'Li, Hai-Yang'
'Cao, Li-Hui'
'Wei, Yong-Li'
'Xu, Hong'
'Zang, Shuang-Quan'

_publ_section_title
;
 Construction of a series of metal--organic frameworks based on novel
 flexible ligand 4-carboxy-1-(3,5-dicarboxy-benzyl)-pyridinium chloride
 and selective d-block metal ions: crystal structures and
 photoluminescence
;
_journal_issue 33
_journal_name_full CrystEngComm
_journal_page_first 6297
_journal_paper_doi 10.1039/C5CE01008J
_journal_volume 17
_journal_year 2015
_chemical_formula_moiety 'C20 H13 N2 O6 Zn, 2(H2 O)'
_chemical_formula_sum 'C20 H17 N2 O8 Zn'
_chemical_formula_weight 478.73
_chemical_name_systematic
; 
 ? 
;
_space_group_IT_number 14
_symmetry_cell_setting monoclinic
_symmetry_space_group_name_Hall '-P 2ybc'
_symmetry_space_group_name_H-M 'P 1 21/c 1'
_atom_sites_solution_hydrogens geom
_atom_sites_solution_primary direct
_atom_sites_solution_secondary difmap
_audit_creation_method SHELXL-97
_audit_update_record
;
2015-06-29 deposited with the CCDC.
2015-07-01 downloaded from the CCDC.
;
_cell_angle_alpha 90.00
_cell_angle_beta 119.424(4)
_cell_angle_gamma 90.00
_cell_formula_units_Z 4
_cell_length_a 11.7220(4)
_cell_length_b 15.3650(5)
_cell_length_c 12.7229(10)
_cell_measurement_temperature 293(2)
_cell_volume 1995.9(2)
_computing_structure_refinement 'SHELXL-97 (Sheldrick, 1997)'
_computing_structure_solution 'SHELXS-97 (Sheldrick, 1990)'
_diffrn_ambient_temperature 293(2)
_diffrn_measured_fraction_theta_full 0.999
_diffrn_measured_fraction_theta_max 0.999
_diffrn_measurement_device_type 'Xcalibur, Eos, Gemini'
_diffrn_radiation_monochromator graphite
_diffrn_radiation_source 'fine-focus sealed tube'
_diffrn_radiation_type MoK\a
_diffrn_radiation_wavelength 0.71073
_diffrn_reflns_av_R_equivalents 0.0298
_diffrn_reflns_av_sigmaI/netI 0.0452
_diffrn_reflns_limit_h_max 13
_diffrn_reflns_limit_h_min -11
_diffrn_reflns_limit_k_max 15
_diffrn_reflns_limit_k_min -18
_diffrn_reflns_limit_l_max 15
_diffrn_reflns_limit_l_min -14
_diffrn_reflns_number 8032
_diffrn_reflns_theta_full 25.00
_diffrn_reflns_theta_max 25.00
_diffrn_reflns_theta_min 3.21
_exptl_absorpt_coefficient_mu 1.283
_exptl_absorpt_correction_T_max 1.00000
_exptl_absorpt_correction_T_min 0.96253
_exptl_absorpt_correction_type multi-scan
_exptl_crystal_colour colourless
_exptl_crystal_density_diffrn 1.593
_exptl_crystal_density_method 'not measured'
_exptl_crystal_description block
_exptl_crystal_F_000 980
_refine_diff_density_max 0.712
_refine_diff_density_min -0.560
_refine_diff_density_rms 0.068
_refine_ls_extinction_method none
_refine_ls_goodness_of_fit_ref 0.999
_refine_ls_hydrogen_treatment mixed
_refine_ls_matrix_type full
_refine_ls_number_parameters 284
_refine_ls_number_reflns 3507
_refine_ls_number_restraints 0
_refine_ls_restrained_S_all 0.999
_refine_ls_R_factor_all 0.0648
_refine_ls_R_factor_gt 0.0463
_refine_ls_shift/su_max 0.100
_refine_ls_shift/su_mean 0.004
_refine_ls_structure_factor_coef Fsqd
_refine_ls_weighting_details 'calc w=1/[\s^2^(Fo^2^)+(0.0486P)^2^+2.7489P] where P=(Fo^2^+2Fc^2^)/3'
_refine_ls_weighting_scheme calc
_refine_ls_wR_factor_gt 0.1070
_refine_ls_wR_factor_ref 0.1185
_reflns_number_gt 2702
_reflns_number_total 3507
_reflns_threshold_expression >2sigma(I)
_cod_data_source_file c5ce01008j2.cif
_cod_data_source_block 3
_cod_depositor_comments 'Adding full bibliography for 7220965--7220971.cif.'
_cod_original_cell_volume 1995.92(18)
_cod_original_sg_symbol_H-M 'P 21/c'
_cod_database_code 7220967

loop_
_symmetry_equiv_pos_as_xyz
'x, y, z'
'-x, y+1/2, -z+1/2'
'-x, -y, -z'
'x, -y-1/2, z-1/2'

loop_
_atom_site_label
_atom_site_type_symbol
_atom_site_fract_x
_atom_site_fract_y
_atom_site_fract_z
_atom_site_U_iso_or_equiv
_atom_site_adp_type
_atom_site_occupancy
_atom_site_symmetry_multiplicity
_atom_site_calc_flag
_atom_site_refinement_flags
Zn1 Zn 0.82686(4) 0.88186(3) 0.81275(4) 0.03845(17) Uani 1 1 d .
O1 O 0.7009(3) 0.7953(2) 0.7097(3) 0.0629(9) Uani 1 1 d .
O2 O 0.6446(4) 0.7751(3) 0.8490(3) 0.0849(13) Uani 1 1 d .
O3 O 0.3511(6) 0.5181(4) 0.7917(4) 0.184(3) Uani 1 1 d .
O4 O 0.2242(3) 0.4729(2) 0.6126(3) 0.0567(8) Uani 1 1 d .
O5 O 0.0356(4) 0.7574(3) -0.1549(3) 0.0910(14) Uani 1 1 d .
O6 O -0.0292(3) 0.8296(2) -0.0435(2) 0.0576(8) Uani 1 1 d .
N1 N 0.3249(3) 0.6447(2) 0.2561(3) 0.0411(8) Uani 1 1 d .
N2 N 0.8884(3) 0.9267(2) 0.6976(3) 0.0411(8) Uani 1 1 d .
C1 C 0.6341(4) 0.7589(3) 0.7507(4) 0.0477(10) Uani 1 1 d .
C2 C 0.5370(4) 0.6920(3) 0.6696(3) 0.0406(9) Uani 1 1 d .
C3 C 0.5185(4) 0.6767(3) 0.5544(4) 0.0431(10) Uani 1 1 d .
H3 H 0.5652 0.7092 0.5266 0.052 Uiso 1 1 calc R
C4 C 0.4314(4) 0.6135(3) 0.4804(3) 0.0422(9) Uani 1 1 d .
C5 C 0.3786(4) 0.5797(3) 0.6365(4) 0.0434(10) Uani 1 1 d .
C6 C 0.4674(4) 0.6426(3) 0.7100(4) 0.0448(10) Uani 1 1 d .
H6 H 0.4803 0.6515 0.7874 0.054 Uiso 1 1 calc R
C7 C 0.3594(4) 0.5661(3) 0.5211(3) 0.0434(10) Uani 1 1 d .
H7 H 0.2983 0.5253 0.4708 0.052 Uiso 1 1 calc R
C8 C 0.4228(4) 0.5921(3) 0.3614(4) 0.0505(11) Uani 1 1 d .
H8A H 0.5085 0.6006 0.3690 0.061 Uiso 1 1 calc R
H8B H 0.4007 0.5310 0.3442 0.061 Uiso 1 1 calc R
C9 C 0.3237(4) 0.6331(3) 0.1512(4) 0.0481(11) Uani 1 1 d .
H9 H 0.3838 0.5956 0.1474 0.058 Uiso 1 1 calc R
C10 C 0.2406(4) 0.6992(3) 0.2635(4) 0.0499(11) Uani 1 1 d .
H10 H 0.2430 0.7068 0.3370 0.060 Uiso 1 1 calc R
C11 C 0.1503(4) 0.7443(3) 0.1638(4) 0.0502(11) Uani 1 1 d .
H11 H 0.0929 0.7829 0.1702 0.060 Uiso 1 1 calc R
C12 C 0.1455(4) 0.7319(3) 0.0552(4) 0.0426(10) Uani 1 1 d .
C13 C 0.2349(4) 0.6760(3) 0.0499(4) 0.0479(11) Uani 1 1 d .
H13 H 0.2345 0.6675 -0.0226 0.057 Uiso 1 1 calc R
C14 C 0.3127(5) 0.5213(3) 0.6850(4) 0.0623(13) Uani 1 1 d .
C15 C 0.0425(4) 0.7767(3) -0.0593(4) 0.0501(11) Uani 1 1 d .
C17 C 0.9794(5) 0.9883(3) 0.7309(4) 0.0596(13) Uani 1 1 d .
H17 H 1.0137 1.0122 0.8077 0.072 Uiso 1 1 calc R
C18 C 0.8410(5) 0.8942(3) 0.5874(4) 0.0568(12) Uani 1 1 d .
H18 H 0.7765 0.8516 0.5625 0.068 Uiso 1 1 calc R
C19 C 1.0245(5) 1.0179(3) 0.6562(4) 0.0625(14) Uani 1 1 d .
H19 H 1.0885 1.0610 0.6832 0.075 Uiso 1 1 calc R
C20 C 0.9758(4) 0.9844(3) 0.5414(3) 0.0423(9) Uani 1 1 d .
C21 C 0.8819(5) 0.9199(3) 0.5081(4) 0.0550(12) Uani 1 1 d .
H21 H 0.8468 0.8942 0.4323 0.066 Uiso 1 1 calc R
O1W O 0.4531(6) 0.8867(5) 0.4921(6) 0.178(3) Uani 1 1 d .
H2 H 0.4738 0.9333 0.5316 0.267 Uiso 1 1 d R
H4 H 0.4589 0.8916 0.4387 0.267 Uiso 1 1 d R
O2W O 0.8242(5) 0.8589(3) 0.1193(4) 0.0930(14) Uani 1 1 d .
H1 H 0.7696 0.8335 0.0546 0.140 Uiso 1 1 d R
H25 H 0.855(10) 0.813(7) 0.164(9) 0.21(5) Uiso 1 1 d .

loop_
_atom_site_aniso_label
_atom_site_aniso_U_11
_atom_site_aniso_U_22
_atom_site_aniso_U_33
_atom_site_aniso_U_23
_atom_site_aniso_U_13
_atom_site_aniso_U_12
Zn1 0.0416(3) 0.0444(3) 0.0368(3) 0.0063(2) 0.0250(2) 0.0031(2)
O1 0.065(2) 0.077(2) 0.0584(19) -0.0083(17) 0.0398(17) -0.0307(18)
O2 0.105(3) 0.100(3) 0.074(2) -0.036(2) 0.063(2) -0.057(2)
O3 0.229(6) 0.261(7) 0.052(2) -0.037(3) 0.061(3) -0.199(6)
O4 0.061(2) 0.0549(19) 0.0582(18) -0.0033(16) 0.0327(16) -0.0172(16)
O5 0.099(3) 0.137(4) 0.048(2) 0.036(2) 0.045(2) 0.064(3)
O6 0.057(2) 0.068(2) 0.0444(16) 0.0108(16) 0.0231(15) 0.0205(17)
N1 0.045(2) 0.046(2) 0.0348(17) 0.0059(15) 0.0210(16) 0.0072(15)
N2 0.044(2) 0.046(2) 0.0412(18) 0.0105(16) 0.0270(16) 0.0027(16)
C1 0.047(3) 0.047(3) 0.053(3) 0.001(2) 0.028(2) -0.003(2)
C2 0.038(2) 0.041(2) 0.043(2) 0.0067(19) 0.0201(18) -0.0008(17)
C3 0.042(2) 0.044(2) 0.048(2) 0.013(2) 0.025(2) 0.0054(19)
C4 0.039(2) 0.046(2) 0.037(2) 0.0119(19) 0.0160(18) 0.0111(19)
C5 0.043(2) 0.046(2) 0.040(2) 0.005(2) 0.0193(19) -0.0037(19)
C6 0.050(3) 0.049(3) 0.040(2) 0.0031(19) 0.025(2) -0.006(2)
C7 0.039(2) 0.043(2) 0.040(2) 0.0023(19) 0.0136(18) 0.0010(18)
C8 0.053(3) 0.056(3) 0.041(2) 0.011(2) 0.022(2) 0.019(2)
C9 0.052(3) 0.052(3) 0.048(2) 0.008(2) 0.030(2) 0.012(2)
C10 0.056(3) 0.059(3) 0.041(2) 0.006(2) 0.028(2) 0.013(2)
C11 0.051(3) 0.058(3) 0.047(2) 0.008(2) 0.029(2) 0.018(2)
C12 0.042(2) 0.046(2) 0.044(2) 0.008(2) 0.0235(19) 0.0025(19)
C13 0.050(3) 0.062(3) 0.038(2) 0.007(2) 0.027(2) 0.009(2)
C14 0.060(3) 0.075(3) 0.046(3) -0.002(3) 0.021(2) -0.025(3)
C15 0.047(3) 0.063(3) 0.044(2) 0.016(2) 0.026(2) 0.010(2)
C17 0.075(3) 0.069(3) 0.047(3) -0.007(2) 0.040(2) -0.024(3)
C18 0.067(3) 0.064(3) 0.049(3) 0.000(2) 0.035(2) -0.023(2)
C19 0.076(3) 0.074(3) 0.053(3) -0.011(3) 0.044(3) -0.034(3)
C20 0.049(2) 0.045(2) 0.039(2) 0.0097(19) 0.0270(19) 0.0016(19)
C21 0.066(3) 0.065(3) 0.044(2) -0.002(2) 0.035(2) -0.021(2)
O1W 0.171(6) 0.242(8) 0.138(5) 0.055(5) 0.090(5) 0.004(5)
O2W 0.111(4) 0.104(3) 0.064(2) -0.012(2) 0.043(2) -0.037(3)

loop_
_atom_type_symbol
_atom_type_description
_atom_type_scat_dispersion_real
_atom_type_scat_dispersion_imag
_atom_type_scat_source
C C 0.0033 0.0016 'International Tables Vol C Tables 4.2.6.8 and 6.1.1.4'
H H 0.0000 0.0000 'International Tables Vol C Tables 4.2.6.8 and 6.1.1.4'
N N 0.0061 0.0033 'International Tables Vol C Tables 4.2.6.8 and 6.1.1.4'
O O 0.0106 0.0060 'International Tables Vol C Tables 4.2.6.8 and 6.1.1.4'
Zn Zn 0.2839 1.4301 'International Tables Vol C Tables 4.2.6.8 and 6.1.1.4'

loop_
_geom_angle_atom_site_label_1
_geom_angle_atom_site_label_2
_geom_angle_atom_site_label_3
_geom_angle
_geom_angle_site_symmetry_1
_geom_angle_site_symmetry_3
O1 Zn1 O4 120.60(14) . 2_656
O1 Zn1 O6 111.83(15) . 1_656
O4 Zn1 O6 99.81(13) 2_656 1_656
O1 Zn1 N2 99.52(13) . .
O4 Zn1 N2 114.19(13) 2_656 .
O6 Zn1 N2 111.32(13) 1_656 .
C1 O1 Zn1 116.3(3) . .
C14 O4 Zn1 114.4(3) . 2_646
C15 O6 Zn1 117.1(3) . 1_454
C10 N1 C9 120.5(3) . .
C10 N1 C8 122.9(3) . .
C9 N1 C8 116.6(3) . .
C18 N2 C17 117.3(3) . .
C18 N2 Zn1 121.2(3) . .
C17 N2 Zn1 121.4(3) . .
O2 C1 O1 124.2(4) . .
O2 C1 C2 120.3(4) . .
O1 C1 C2 115.6(4) . .
C6 C2 C3 118.9(4) . .
C6 C2 C1 120.3(4) . .
C3 C2 C1 120.8(4) . .
C4 C3 C2 120.9(4) . .
C4 C3 H3 119.5 . .
C2 C3 H3 119.5 . .
C3 C4 C7 119.5(4) . .
C3 C4 C8 119.9(4) . .
C7 C4 C8 120.5(4) . .
C6 C5 C7 119.6(4) . .
C6 C5 C14 120.3(4) . .
C7 C5 C14 119.8(4) . .
C5 C6 C2 120.9(4) . .
C5 C6 H6 119.6 . .
C2 C6 H6 119.6 . .
C5 C7 C4 120.1(4) . .
C5 C7 H7 119.9 . .
C4 C7 H7 119.9 . .
N1 C8 C4 115.2(3) . .
N1 C8 H8A 108.5 . .
C4 C8 H8A 108.5 . .
N1 C8 H8B 108.5 . .
C4 C8 H8B 108.5 . .
H8A C8 H8B 107.5 . .
N1 C9 C13 120.5(4) . .
N1 C9 H9 119.8 . .
C13 C9 H9 119.8 . .
N1 C10 C11 120.9(4) . .
N1 C10 H10 119.5 . .
C11 C10 H10 119.5 . .
C10 C11 C12 119.5(4) . .
C10 C11 H11 120.3 . .
C12 C11 H11 120.3 . .
C11 C12 C13 118.6(4) . .
C11 C12 C15 121.5(4) . .
C13 C12 C15 119.8(4) . .
C9 C13 C12 119.9(4) . .
C9 C13 H13 120.0 . .
C12 C13 H13 120.0 . .
O3 C14 O4 121.8(4) . .
O3 C14 C5 120.4(4) . .
O4 C14 C5 117.6(4) . .
O5 C15 O6 126.8(4) . .
O5 C15 C12 118.6(4) . .
O6 C15 C12 114.6(4) . .
N2 C17 C19 122.4(4) . .
N2 C17 H17 118.8 . .
C19 C17 H17 118.8 . .
N2 C18 C21 123.6(4) . .
N2 C18 H18 118.2 . .
C21 C18 H18 118.2 . .
C20 C19 C17 120.6(4) . .
C20 C19 H19 119.7 . .
C17 C19 H19 119.7 . .
C19 C20 C21 116.4(4) . .
C19 C20 C20 121.5(5) . 3_776
C21 C20 C20 122.1(5) . 3_776
C18 C21 C20 119.6(4) . .
C18 C21 H21 120.2 . .
C20 C21 H21 120.2 . .
H2 O1W H4 110.0 . .
H1 O2W H25 97.7 . .

loop_
_geom_bond_atom_site_label_1
_geom_bond_atom_site_label_2
_geom_bond_distance
_geom_bond_site_symmetry_2
Zn1 O1 1.940(3) .
Zn1 O4 1.944(3) 2_656
Zn1 O6 1.951(3) 1_656
Zn1 N2 2.045(3) .
O1 C1 1.266(5) .
O2 C1 1.220(5) .
O3 C14 1.203(5) .
O4 C14 1.240(5) .
O4 Zn1 1.944(3) 2_646
O5 C15 1.216(5) .
O6 C15 1.254(5) .
O6 Zn1 1.951(3) 1_454
N1 C10 1.333(5) .
N1 C9 1.339(5) .
N1 C8 1.502(5) .
N2 C18 1.326(5) .
N2 C17 1.330(5) .
C1 C2 1.505(6) .
C2 C6 1.385(5) .
C2 C3 1.393(5) .
C3 C4 1.388(6) .
C3 H3 0.9300 .
C4 C7 1.393(6) .
C4 C8 1.503(5) .
C5 C6 1.392(6) .
C5 C7 1.388(5) .
C5 C14 1.500(6) .
C6 H6 0.9300 .
C7 H7 0.9300 .
C8 H8A 0.9700 .
C8 H8B 0.9700 .
C9 C13 1.363(6) .
C9 H9 0.9300 .
C10 C11 1.374(6) .
C10 H10 0.9300 .
C11 C12 1.368(5) .
C11 H11 0.9300 .
C12 C13 1.383(6) .
C12 C15 1.525(6) .
C13 H13 0.9300 .
C17 C19 1.373(6) .
C17 H17 0.9300 .
C18 C21 1.371(5) .
C18 H18 0.9300 .
C19 C20 1.380(6) .
C19 H19 0.9300 .
C20 C21 1.384(6) .
C20 C20 1.500(7) 3_776
C21 H21 0.9300 .
O1W H2 0.8392 .
O1W H4 0.7199 .
O2W H1 0.8499 .
O2W H25 0.87(10) .

loop_
_geom_torsion_atom_site_label_1
_geom_torsion_atom_site_label_2
_geom_torsion_atom_site_label_3
_geom_torsion_atom_site_label_4
_geom_torsion
_geom_torsion_site_symmetry_1
_geom_torsion_site_symmetry_4
O4 Zn1 O1 C1 -48.5(4) 2_656 .
O6 Zn1 O1 C1 68.2(4) 1_656 .
N2 Zn1 O1 C1 -174.1(3) . .
O1 Zn1 N2 C18 -0.5(4) . .
O4 Zn1 N2 C18 -130.4(3) 2_656 .
O6 Zn1 N2 C18 117.5(3) 1_656 .
O1 Zn1 N2 C17 -179.2(4) . .
O4 Zn1 N2 C17 50.9(4) 2_656 .
O6 Zn1 N2 C17 -61.1(4) 1_656 .
Zn1 O1 C1 O2 0.1(6) . .
Zn1 O1 C1 C2 180.0(3) . .
O2 C1 C2 C6 -6.0(7) . .
O1 C1 C2 C6 174.1(4) . .
O2 C1 C2 C3 176.1(4) . .
O1 C1 C2 C3 -3.8(6) . .
C6 C2 C3 C4 0.4(6) . .
C1 C2 C3 C4 178.4(4) . .
C2 C3 C4 C7 1.4(6) . .
C2 C3 C4 C8 -174.0(4) . .
C7 C5 C6 C2 0.1(6) . .
C14 C5 C6 C2 174.6(4) . .
C3 C2 C6 C5 -1.2(6) . .
C1 C2 C6 C5 -179.1(4) . .
C6 C5 C7 C4 1.8(6) . .
C14 C5 C7 C4 -172.8(4) . .
C3 C4 C7 C5 -2.5(6) . .
C8 C4 C7 C5 172.9(4) . .
C10 N1 C8 C4 -7.5(6) . .
C9 N1 C8 C4 173.8(4) . .
C3 C4 C8 N1 -90.2(5) . .
C7 C4 C8 N1 94.4(5) . .
C10 N1 C9 C13 -1.0(6) . .
C8 N1 C9 C13 177.7(4) . .
C9 N1 C10 C11 0.4(7) . .
C8 N1 C10 C11 -178.2(4) . .
N1 C10 C11 C12 1.1(7) . .
C10 C11 C12 C13 -1.9(7) . .
C10 C11 C12 C15 176.8(4) . .
N1 C9 C13 C12 0.1(7) . .
C11 C12 C13 C9 1.3(7) . .
C15 C12 C13 C9 -177.4(4) . .
Zn1 O4 C14 O3 -8.7(8) 2_646 .
Zn1 O4 C14 C5 166.5(3) 2_646 .
C6 C5 C14 O3 -12.4(9) . .
C7 C5 C14 O3 162.2(6) . .
C6 C5 C14 O4 172.4(4) . .
C7 C5 C14 O4 -13.1(7) . .
Zn1 O6 C15 O5 3.7(7) 1_454 .
Zn1 O6 C15 C12 -174.8(3) 1_454 .
C11 C12 C15 O5 -173.6(5) . .
C13 C12 C15 O5 5.0(7) . .
C11 C12 C15 O6 5.0(6) . .
C13 C12 C15 O6 -176.4(4) . .
C18 N2 C17 C19 -0.3(7) . .
Zn1 N2 C17 C19 178.4(4) . .
C17 N2 C18 C21 0.9(7) . .
Zn1 N2 C18 C21 -177.8(4) . .
N2 C17 C19 C20 0.2(8) . .
C17 C19 C20 C21 -0.7(7) . .
C17 C19 C20 C20 -179.7(5) . 3_776
N2 C18 C21 C20 -1.3(8) . .
C19 C20 C21 C18 1.2(7) . .
C20 C20 C21 C18 -179.8(5) 3_776 .
